data_1531997
loop_
_publ_author_name
'Prieto, A.L.'
'Siegrist, T.'
'Schneemeyer, L.F.'

_publ_section_title
;
 New barium manganese titanates prepared under reducing conditions
;
_journal_name_full 'Solid State Sciences'
_journal_page_first 323
_journal_page_last 327
_journal_volume 4
_journal_year 2002
_chemical_formula_sum 'Ba Mn O12 Ti5'
_chemical_name_systematic 'Ba (Mn Ti5 O12)'
_space_group_IT_number 13
_symmetry_space_group_name_Hall '-P 2yac'
_symmetry_space_group_name_H-M 'P 1 2/n 1'
_cell_angle_alpha 90
_cell_angle_beta 91.24
_cell_angle_gamma 90
_cell_formula_units_Z 4
_cell_length_a 9.921
_cell_length_b 8.9139
_cell_length_c 10.309
_cell_volume 911.461
_citation_journal_id_ASTM SSSCFJ
_cod_data_source_file Prieto_SSSCFJ_2002_922.cif
_cod_data_source_block Ba1Mn1O12Ti5
_cod_original_cell_volume 911.4609
_cod_original_sg_symbol_Hall '-P 2yc (x-z,y,z)'
_cod_original_formula_sum 'Ba1 Mn1 O12 Ti5'
_cod_database_code 1531997

loop_
_symmetry_equiv_pos_as_xyz
x,y,z
-x+1/2,y,-z+1/2
-x,-y,-z
x-1/2,-y,z-1/2

loop_
_atom_site_label
_atom_site_type_symbol
_atom_site_fract_x
_atom_site_fract_y
_atom_site_fract_z
_atom_site_occupancy
_atom_site_U_iso_or_equiv
Ti5 Ti+4 0.58484 0.9142 0.09996 0.8333 0.0
O9 O-2 0.7098 0.747 0.0945 1 0.0
Ba1 Ba+2 0.25 0.86774 0.25 1 0.0
Ba2 Ba+2 0.25 0.30586 0.25 1 0.0
Mn1 Mn+2 0.9024 0.7518 0.08619 0.1667 0.0
Mn6 Mn+2 0.90746 0.0807 0.09022 0.1667 0.0
O5 O-2 0.7095 0.4191 0.0985 1 0.0
Ti2 Ti+4 0.5817 0.2445 0.1039 0.8333 0.0
Mn4 Mn+2 0.57575 0.5793 0.10732 0.1667 0.0
O8 O-2 0.443 0.0817 0.0918 1 0.0
O2 O-2 0.0993 0.7463 0.0443 1 0.0
O4 O-2 0.9277 0.5819 0.2082 1 0.0
O3 O-2 0.1024 0.0797 0.0473 1 0.0
Ti6 Ti+4 0.90746 0.0807 0.09022 0.8333 0.0
Mn5 Mn+2 0.58484 0.9142 0.09996 0.1667 0.0
O12 O-2 0.936 0.916 0.2123 1 0.0
Mn3 Mn+2 0.899 0.4157 0.0815 0.1667 0.0
O10 O-2 0.7123 0.0822 0.0982 1 0.0
Mn2 Mn+2 0.5817 0.2445 0.1039 0.1667 0.0
O1 O-2 0.0994 0.4144 0.0444 1 0.0
O7 O-2 0.9357 0.2566 0.2089 1 0.0
Ti1 Ti+4 0.9024 0.7518 0.08619 0.8333 0.0
O11 O-2 0.4465 0.7491 0.0912 1 0.0
O6 O-2 0.4455 0.4172 0.0905 1 0.0
Ti3 Ti+4 0.899 0.4157 0.0815 0.8333 0.0
Ti4 Ti+4 0.57575 0.5793 0.10732 0.8333 0.0
